data_2014042
loop_
_publ_author_name
'Jem-Mau Lo'
'Golam Mostafa'
'Ling-Yin Chang'
'Fen-Ling Liao'
'Tian-Huey Lu'

_publ_section_title
;
 3,3,10,10-Tetramethyl-1,2-dithia-5,8-diazacyclodeca-4,8-diene
;
_journal_issue 4
_journal_name_full 'Acta Crystallographica Section C'
_journal_page_first o276
_journal_page_last o277
_journal_paper_doi 10.1107/S0108270104004688
_journal_volume 60
_journal_year 2004
_chemical_formula_iupac 'C10 H18 N2 S2'
_chemical_formula_moiety 'C10 H18 N2 S2'
_chemical_formula_sum 'C10 H18 N2 S2'
_chemical_formula_weight 230.38
_chemical_melting_point 165
_chemical_name_systematic
;
3,3,10,10-Tetramethyl-1,2-dithia-5,8-diazacyclodeca-4,8-diene
;
_space_group_IT_number 19
_symmetry_cell_setting orthorhombic
_symmetry_space_group_name_Hall 'P 2ac 2ab'
_symmetry_space_group_name_H-M 'P 21 21 21'
_atom_sites_solution_hydrogens geom
_atom_sites_solution_primary direct
_atom_sites_solution_secondary difmap
_audit_creation_method SHELXL-97
_cell_angle_alpha 90.00
_cell_angle_beta 90.00
_cell_angle_gamma 90.00
_cell_formula_units_Z 4
_cell_length_a 8.7393(9)
_cell_length_b 8.9284(9)
_cell_length_c 15.9117(17)
_cell_measurement_reflns_used 8043
_cell_measurement_temperature 294(2)
_cell_measurement_theta_max 28.24
_cell_measurement_theta_min 2.6
_cell_volume 1241.6(2)
_computing_cell_refinement SMART
_computing_data_collection 'SMART (Bruker, 1998)'
_computing_data_reduction 'SAINT (Bruker, 1998)'
_computing_molecular_graphics 'ORTEP-3 for windows (Farrugia, 1997)'
_computing_publication_material SHELXL97
_computing_structure_refinement 'SHELXL97 (Sheldrick, 1997)'
_computing_structure_solution 'SHELXS97 (Sheldrick, 1997)'
_diffrn_ambient_temperature 294(2)
_diffrn_measured_fraction_theta_full 0.980
_diffrn_measured_fraction_theta_max 0.980
_diffrn_measurement_device_type 'Bruker SMART CCD area-detector'
_diffrn_measurement_method '\f and \w'
_diffrn_radiation_monochromator graphite
_diffrn_radiation_source 'fine-focus sealed tube'
_diffrn_radiation_type MoK\a
_diffrn_radiation_wavelength 0.71073
_diffrn_reflns_av_R_equivalents 0.0460
_diffrn_reflns_av_sigmaI/netI 0.0545
_diffrn_reflns_limit_h_max 10
_diffrn_reflns_limit_h_min -11
_diffrn_reflns_limit_k_max 7
_diffrn_reflns_limit_k_min -11
_diffrn_reflns_limit_l_max 21
_diffrn_reflns_limit_l_min -21
_diffrn_reflns_number 8043
_diffrn_reflns_theta_full 28.24
_diffrn_reflns_theta_max 28.24
_diffrn_reflns_theta_min 2.56
_diffrn_standards_decay_% 0.0
_exptl_absorpt_coefficient_mu 0.396
_exptl_absorpt_correction_T_max 0.8905
_exptl_absorpt_correction_T_min 0.8068
_exptl_absorpt_correction_type '\y scan'
_exptl_absorpt_process_details '(North et al., 1968)'
_exptl_crystal_colour colourless
_exptl_crystal_density_diffrn 1.233
_exptl_crystal_density_method 'not measured'
_exptl_crystal_description parallelepiped
_exptl_crystal_F_000 496
_exptl_crystal_size_max 0.28
_exptl_crystal_size_mid 0.20
_exptl_crystal_size_min 0.15
_refine_diff_density_max 0.227
_refine_diff_density_min -0.205
_refine_ls_abs_structure_details 'Flack (1983), 1172 Friedel pairs'
_refine_ls_abs_structure_Flack 0.01(10)
_refine_ls_extinction_method none
_refine_ls_goodness_of_fit_ref 1.032
_refine_ls_hydrogen_treatment constr
_refine_ls_matrix_type full
_refine_ls_number_parameters 127
_refine_ls_number_reflns 2963
_refine_ls_number_restraints 0
_refine_ls_restrained_S_all 1.032
_refine_ls_R_factor_all 0.0760
_refine_ls_R_factor_gt 0.0349
_refine_ls_shift/su_max 0.001
_refine_ls_shift/su_mean 0.000
_refine_ls_structure_factor_coef Fsqd
_refine_ls_weighting_details 'calc w = 1/[\s^2^(Fo^2^)+(0.0315P)^2^+0.0808P] where P = (Fo^2^+2Fc^2^)/3'
_refine_ls_weighting_scheme calc
_refine_ls_wR_factor_gt 0.0688
_refine_ls_wR_factor_ref 0.0836
_reflns_number_gt 2057
_reflns_number_total 2963
_reflns_threshold_expression I>2\s(I)
_cod_data_source_file ob1167.cif
_cod_data_source_block I
_cod_depositor_comments
;
The following automatic conversions were performed:
'_symmetry_cell_setting' value 'Orthorhombic' changed to 'orthorhombic'
according to '/home/saulius/struct/CIF-dictionaries/cif_core.dic'
dictionary named 'cif_core.dic' version 2.4.1 from 2010-06-29.

Automatic conversion script
Id: cif_fix_enum 1527 2010-12-29 10:47:43Z saulius 

The following automatic conversions were performed:

'_symmetry_cell_setting' value 'Orthorhombic' changed to
'orthorhombic' according to
/home/saulius/struct/CIF-dictionaries/cif_core.dic dictionary named
'cif_core.dic' version 2.4.1 from 2010-06-29.

Automatic conversion script
Id: cif_fix_values 1715 2011-07-08 13:25:40Z adriana 
;
_cod_database_code 2014042
_cod_database_fobs_code 2014042

loop_
_symmetry_equiv_pos_as_xyz
'x, y, z'
'-x+1/2, -y, z+1/2'
'-x, y+1/2, -z+1/2'
'x+1/2, -y+1/2, -z'

loop_
_atom_site_label
_atom_site_fract_x
_atom_site_fract_y
_atom_site_fract_z
_atom_site_U_iso_or_equiv
_atom_site_adp_type
_atom_site_calc_flag
_atom_site_refinement_flags
_atom_site_occupancy
_atom_site_disorder_assembly
_atom_site_disorder_group
_atom_site_type_symbol
S1 0.29986(8) 0.64572(8) 0.14156(5) 0.04935(19) Uani d . 1 . . S
S2 0.10285(7) 0.54753(8) 0.10449(4) 0.04719(18) Uani d . 1 . . S
C3 0.0667(3) 0.3789(3) 0.17070(15) 0.0410(6) Uani d . 1 . . C
C4 0.1645(3) 0.2562(2) 0.13549(16) 0.0384(6) Uani d . 1 . . C
H4 0.1527 0.2320 0.0790 0.046 Uiso calc R 1 . . H
N5 0.2612(2) 0.1842(2) 0.17723(13) 0.0425(5) Uani d . 1 . . N
C6 0.3609(3) 0.0836(3) 0.13032(18) 0.0519(7) Uani d . 1 . . C
H6A 0.3166 0.0625 0.0757 0.062 Uiso calc R 1 . . H
H6B 0.3721 -0.0102 0.1604 0.062 Uiso calc R 1 . . H
C7 0.5168(3) 0.1580(3) 0.11960(16) 0.0503(7) Uani d . 1 . . C
H7A 0.5612 0.1789 0.1742 0.060 Uiso calc R 1 . . H
H7B 0.5853 0.0916 0.0894 0.060 Uiso calc R 1 . . H
N8 0.4971(2) 0.2973(2) 0.07275(13) 0.0437(5) Uani d . 1 . . N
C9 0.4970(3) 0.4165(3) 0.11454(15) 0.0395(6) Uani d . 1 . . C
H9 0.5201 0.4103 0.1715 0.047 Uiso calc R 1 . . H
C10 0.4620(3) 0.5683(3) 0.07895(15) 0.0401(6) Uani d . 1 . . C
C11 0.0938(3) 0.4080(3) 0.26331(15) 0.0545(7) Uani d . 1 . . C
H11A 0.0285 0.4880 0.2818 0.082 Uiso calc R 1 . . H
H11B 0.1988 0.4356 0.2720 0.082 Uiso calc R 1 . . H
H11C 0.0712 0.3190 0.2948 0.082 Uiso calc R 1 . . H
C12 -0.1026(3) 0.3459(4) 0.1517(2) 0.0666(8) Uani d . 1 . . C
H12A -0.1651 0.4246 0.1744 0.100 Uiso calc R 1 . . H
H12B -0.1310 0.2522 0.1769 0.100 Uiso calc R 1 . . H
H12C -0.1174 0.3405 0.0920 0.100 Uiso calc R 1 . . H
C13 0.5927(3) 0.6772(3) 0.09900(18) 0.0599(8) Uani d . 1 . . C
H13A 0.5697 0.7738 0.0757 0.090 Uiso calc R 1 . . H
H13B 0.6862 0.6402 0.0750 0.090 Uiso calc R 1 . . H
H13C 0.6040 0.6857 0.1588 0.090 Uiso calc R 1 . . H
C14 0.4272(3) 0.5642(3) -0.01436(14) 0.0519(7) Uani d . 1 . . C
H14A 0.4049 0.6637 -0.0338 0.078 Uiso calc R 1 . . H
H14B 0.3403 0.5007 -0.0242 0.078 Uiso calc R 1 . . H
H14C 0.5142 0.5257 -0.0442 0.078 Uiso calc R 1 . . H

loop_
_atom_site_aniso_label
_atom_site_aniso_U_11
_atom_site_aniso_U_22
_atom_site_aniso_U_33
_atom_site_aniso_U_12
_atom_site_aniso_U_13
_atom_site_aniso_U_23
S1 0.0535(4) 0.0368(3) 0.0577(4) -0.0054(3) 0.0111(3) -0.0084(3)
S2 0.0402(3) 0.0447(4) 0.0567(4) 0.0059(3) 0.0016(3) 0.0124(3)
C3 0.0366(14) 0.0420(15) 0.0445(14) 0.0014(11) 0.0064(10) 0.0056(11)
C4 0.0376(13) 0.0379(13) 0.0398(13) -0.0067(11) -0.0008(11) 0.0005(12)
N5 0.0426(12) 0.0354(12) 0.0495(12) 0.0011(10) 0.0036(10) 0.0061(10)
C6 0.0574(16) 0.0335(13) 0.0646(18) 0.0066(12) 0.0075(14) 0.0032(13)
C7 0.0503(15) 0.0426(15) 0.0581(17) 0.0139(13) 0.0057(13) 0.0017(15)
N8 0.0427(12) 0.0426(13) 0.0459(12) 0.0035(11) 0.0074(11) 0.0003(11)
C9 0.0322(12) 0.0492(16) 0.0372(13) -0.0004(12) -0.0001(11) 0.0047(13)
C10 0.0370(13) 0.0406(15) 0.0427(13) -0.0024(12) 0.0045(10) 0.0042(12)
C11 0.0613(18) 0.0558(17) 0.0464(15) 0.0055(15) 0.0145(14) 0.0017(13)
C12 0.0355(14) 0.0715(19) 0.093(2) -0.0029(16) 0.0048(16) 0.0128(19)
C13 0.0522(16) 0.0520(18) 0.0756(19) -0.0157(15) 0.0036(17) 0.0046(15)
C14 0.0538(16) 0.0579(18) 0.0440(14) 0.0057(15) 0.0036(12) 0.0094(14)

loop_
_atom_type_symbol
_atom_type_description
_atom_type_scat_dispersion_real
_atom_type_scat_dispersion_imag
_atom_type_scat_source
C C 0.0033 0.0016 'International Tables Vol C Tables 4.2.6.8 and 6.1.1.4'
H H 0.0000 0.0000 'International Tables Vol C Tables 4.2.6.8 and 6.1.1.4'
N N 0.0061 0.0033 'International Tables Vol C Tables 4.2.6.8 and 6.1.1.4'
S S 0.1246 0.1234 'International Tables Vol C Tables 4.2.6.8 and 6.1.1.4'

loop_
_geom_angle_atom_site_label_1
_geom_angle_atom_site_label_2
_geom_angle_atom_site_label_3
_geom_angle
_geom_angle_publ_flag
C10 S1 S2 109.32(8) yes
C3 S2 S1 109.26(8) yes
C4 C3 C11 113.6(2) yes
C4 C3 C12 109.6(2) yes
C11 C3 C12 112.0(2) yes
C4 C3 S2 106.40(15) yes
C11 C3 S2 112.61(19) yes
C12 C3 S2 101.91(17) yes
N5 C4 C3 124.2(2) ?
N5 C4 H4 117.9 ?
C3 C4 H4 117.9 ?
C4 N5 C6 116.6(2) ?
N5 C6 C7 108.9(2) ?
N5 C6 H6A 109.9 ?
C7 C6 H6A 109.9 ?
N5 C6 H6B 109.9 ?
C7 C6 H6B 109.9 ?
H6A C6 H6B 108.3 ?
N8 C7 C6 108.8(2) ?
N8 C7 H7A 109.9 ?
C6 C7 H7A 109.9 ?
N8 C7 H7B 109.9 ?
C6 C7 H7B 109.9 ?
H7A C7 H7B 108.3 ?
C9 N8 C7 116.9(2) ?
N8 C9 C10 124.5(2) ?
N8 C9 H9 117.8 ?
C10 C9 H9 117.8 ?
C9 C10 C14 112.9(2) ?
C9 C10 C13 110.1(2) ?
C14 C10 C13 111.6(2) ?
C9 C10 S1 106.72(16) ?
C14 C10 S1 112.28(17) ?
C13 C10 S1 102.69(18) ?
C3 C11 H11A 109.5 ?
C3 C11 H11B 109.5 ?
H11A C11 H11B 109.5 ?
C3 C11 H11C 109.5 ?
H11A C11 H11C 109.5 ?
H11B C11 H11C 109.5 ?
C3 C12 H12A 109.5 ?
C3 C12 H12B 109.5 ?
H12A C12 H12B 109.5 ?
C3 C12 H12C 109.5 ?
H12A C12 H12C 109.5 ?
H12B C12 H12C 109.5 ?
C10 C13 H13A 109.5 ?
C10 C13 H13B 109.5 ?
H13A C13 H13B 109.5 ?
C10 C13 H13C 109.5 ?
H13A C13 H13C 109.5 ?
H13B C13 H13C 109.5 ?
C10 C14 H14A 109.5 ?
C10 C14 H14B 109.5 ?
H14A C14 H14B 109.5 ?
C10 C14 H14C 109.5 ?
H14A C14 H14C 109.5 ?
H14B C14 H14C 109.5 ?

loop_
_geom_bond_atom_site_label_1
_geom_bond_atom_site_label_2
_geom_bond_site_symmetry_2
_geom_bond_distance
_geom_bond_publ_flag
S1 C10 . 1.865(2) yes
S1 S2 . 2.0201(10) yes
S2 C3 . 1.865(2) yes
C3 C4 . 1.498(3) yes
C3 C11 . 1.515(3) ?
C3 C12 . 1.539(3) ?
C4 N5 . 1.252(3) yes
C4 H4 . 0.9300 ?
N5 C6 . 1.457(3) yes
C6 C7 . 1.525(3) yes
C6 H6A . 0.9700 ?
C6 H6B . 0.9700 ?
C7 N8 . 1.460(3) yes
C7 H7A . 0.9700 ?
C7 H7B . 0.9700 ?
N8 C9 . 1.255(3) yes
C9 C10 . 1.501(3) yes
C9 H9 . 0.9300 ?
C10 C14 . 1.516(3) ?
C10 C13 . 1.533(3) ?
C11 H11A . 0.9600 ?
C11 H11B . 0.9600 ?
C11 H11C . 0.9600 ?
C12 H12A . 0.9600 ?
C12 H12B . 0.9600 ?
C12 H12C . 0.9600 ?
C13 H13A . 0.9600 ?
C13 H13B . 0.9600 ?
C13 H13C . 0.9600 ?
C14 H14A . 0.9600 ?
C14 H14B . 0.9600 ?
C14 H14C . 0.9600 ?

loop_
_cod_related_entry_id
_cod_related_entry_database
_cod_related_entry_code
1 ChemSpider 14178378
